data_2212721
loop_
_publ_author_name
'Lesley, M. J. G.'
'Pineau, M. R.'
'Nelson, D. M.'
'Crundwell, G.'

_publ_section_title <i>syn</i>-2,4-Bis(4-methoxybenzylidene)-<i>trans</i>-1,3-dithexyl-2,4-diaza-1,3-diboracyclobutane
_journal_coeditor_code WM2073
_journal_issue 3
_journal_name_full 'Acta Crystallographica Section E'
_journal_page_first o1204
_journal_page_last o1206
_journal_paper_doi 10.1107/S1600536807005417
_journal_volume 63
_journal_year 2007
_chemical_formula_iupac 'C28 H44 B2 N2 O2'
_chemical_formula_moiety 'C28 H44 B2 N2 O2'
_chemical_formula_sum 'C28 H44 B2 N2 O2'
_chemical_formula_weight 462.27
_chemical_melting_point 378
_chemical_name_systematic
;
syn-2,4-Bis(4-methoxybenzylidene)-trans-1,3-dithexyldi-
2,4-azadi-1,3-boracyclobutane
;
_space_group_IT_number 4
_symmetry_cell_setting monoclinic
_symmetry_space_group_name_Hall 'P 2yb'
_symmetry_space_group_name_H-M 'P 1 21 1'
_atom_sites_solution_hydrogens geom
_atom_sites_solution_primary direct
_atom_sites_solution_secondary difmap
_cell_angle_alpha 90.00
_cell_angle_beta 104.25(5)
_cell_angle_gamma 90.00
_cell_formula_units_Z 2
_cell_length_a 8.801(5)
_cell_length_b 11.141(4)
_cell_length_c 14.568(7)
_cell_measurement_reflns_used 6619
_cell_measurement_temperature 105(2)
_cell_measurement_theta_max 34.553
_cell_measurement_theta_min 3.727
_cell_volume 1384.5(12)
_computing_cell_refinement 'CrysAlis RED (Oxford Diffraction, 2006)'
_computing_data_collection 'CrysAlis CCD (Oxford Diffraction, 2006)'
_computing_data_reduction 'CrysAlis RED'
_computing_molecular_graphics 'ORTEP-3 (Farrugia, 1997) and PLATON (Spek, 2003)'
_computing_publication_material 'SHELXTL (Bruker, 1997)'
_computing_structure_refinement 'SHELXL97 (Sheldrick, 1997)'
_computing_structure_solution 'SHELXS97 (Sheldrick, 1997)'
_diffrn_ambient_temperature 105(2)
_diffrn_measured_fraction_theta_full 0.932
_diffrn_measured_fraction_theta_max 0.932
_diffrn_measurement_device_type 'Oxford Diffraction Sapphire CCD area-detector'
_diffrn_measurement_method \w
_diffrn_radiation_monochromator graphite
_diffrn_radiation_source 'fine-focus sealed tube'
_diffrn_radiation_type MoK\a
_diffrn_radiation_wavelength 0.71073
_diffrn_reflns_av_R_equivalents 0.0464
_diffrn_reflns_av_sigmaI/netI 0.1332
_diffrn_reflns_limit_h_max 14
_diffrn_reflns_limit_h_min -13
_diffrn_reflns_limit_k_max 17
_diffrn_reflns_limit_k_min -17
_diffrn_reflns_limit_l_max 21
_diffrn_reflns_limit_l_min -22
_diffrn_reflns_number 26112
_diffrn_reflns_theta_full 34.64
_diffrn_reflns_theta_max 34.64
_diffrn_reflns_theta_min 3.74
_diffrn_standards_decay_% 0
_diffrn_standards_interval_count 0
_diffrn_standards_number 0
_exptl_absorpt_coefficient_mu 0.067
_exptl_absorpt_correction_T_max 1.0000
_exptl_absorpt_correction_T_min 0.9416
_exptl_absorpt_correction_type multi-scan
_exptl_absorpt_process_details '(CrysAlis RED; Oxford Diffraction, 2006)'
_exptl_crystal_colour yellow
_exptl_crystal_density_diffrn 1.109
_exptl_crystal_density_method 'not measured'
_exptl_crystal_description block
_exptl_crystal_F_000 504
_exptl_crystal_size_max 0.30
_exptl_crystal_size_mid 0.29
_exptl_crystal_size_min 0.12
_refine_diff_density_max 0.658
_refine_diff_density_min -0.387
_refine_ls_abs_structure_details 'Flack (1983)'
_refine_ls_abs_structure_Flack 0.3(16)
_refine_ls_extinction_method none
_refine_ls_goodness_of_fit_ref 0.832
_refine_ls_hydrogen_treatment mixed
_refine_ls_matrix_type full
_refine_ls_number_parameters 331
_refine_ls_number_reflns 5750
_refine_ls_number_restraints 12
_refine_ls_restrained_S_all 0.834
_refine_ls_R_factor_all 0.1156
_refine_ls_R_factor_gt 0.0591
_refine_ls_shift/su_max 0.000
_refine_ls_shift/su_mean 0.000
_refine_ls_structure_factor_coef Fsqd
_refine_ls_weighting_details 'w = 1/[\s^2^(Fo^2^)+(0.0737P)^2^P] where P=(Fo^2^+2Fc^2^)/3'
_refine_ls_weighting_scheme calc
_refine_ls_wR_factor_gt 0.1450
_refine_ls_wR_factor_ref 0.1546
_reflns_number_gt 2604
_reflns_number_total 5750
_reflns_threshold_expression I>2\s(I)
_cod_data_source_file wm2073.cif
_cod_data_source_block I
_cod_depositor_comments
;
The following automatic conversions were performed:
'_geom_bond_publ_flag' value 'Y' changed to 'y' according to
'/home/saulius/struct/CIF-dictionaries/cif_core.dic' dictionary named
'cif_core.dic' version 2.4.1 from 2010-06-29 (12
times).

'_geom_bond_publ_flag' value 'N' changed to 'n' according to
'/home/saulius/struct/CIF-dictionaries/cif_core.dic' dictionary named
'cif_core.dic' version 2.4.1 from 2010-06-29 (83
times).

'_geom_angle_publ_flag' value 'Y' changed to 'y' according to
'/home/saulius/struct/CIF-dictionaries/cif_core.dic' dictionary named
'cif_core.dic' version 2.4.1 from 2010-06-29 (27
times).

'_geom_angle_publ_flag' value 'N' changed to 'n' according to
'/home/saulius/struct/CIF-dictionaries/cif_core.dic' dictionary named
'cif_core.dic' version 2.4.1 from 2010-06-29 (140 times).

Automatic conversion script
Id: cif_fix_enum 1527 2010-12-29 10:47:43Z saulius 

The following automatic conversions were performed:

'_geom_bond_publ_flag' value 'Y' changed to 'y' according to
/home/saulius/struct/CIF-dictionaries/cif_core.dic dictionary named
'cif_core.dic' version 2.4.1 from 2010-06-29 (12
times).

'_geom_bond_publ_flag' value 'N' changed to 'n' according to
/home/saulius/struct/CIF-dictionaries/cif_core.dic dictionary named
'cif_core.dic' version 2.4.1 from 2010-06-29 (83
times).

'_geom_angle_publ_flag' value 'Y' changed to 'y' according
to /home/saulius/struct/CIF-dictionaries/cif_core.dic dictionary
named 'cif_core.dic' version 2.4.1 from 2010-06-29 (27
times).

'_geom_angle_publ_flag' value 'N' changed to 'n' according
to /home/saulius/struct/CIF-dictionaries/cif_core.dic dictionary
named 'cif_core.dic' version 2.4.1 from 2010-06-29 (140 times).

Automatic conversion script
Id: cif_fix_values 1715 2011-07-08 13:25:40Z adriana 
;
_cod_original_cell_volume 1384.3(11)
_cod_original_sg_symbol_H-M 'P 21'
_cod_database_code 2212721
_cod_database_fobs_code 2212721

loop_
_symmetry_equiv_pos_as_xyz
'x, y, z'
'-x, y+1/2, -z'

loop_
_atom_site_type_symbol
_atom_site_label
_atom_site_fract_x
_atom_site_fract_y
_atom_site_fract_z
_atom_site_U_iso_or_equiv
_atom_site_adp_type
_atom_site_calc_flag
_atom_site_refinement_flags
_atom_site_occupancy
_atom_site_disorder_assembly
_atom_site_disorder_group
N N1 0.7246(2) 0.58089(19) 0.31185(15) 0.0257(4) Uani d . 1 A .
O O1 0.5710(2) 0.68092(18) 0.71995(13) 0.0396(5) Uani d . 1 . .
B B1 0.7124(4) 0.5591(3) 0.2023(2) 0.0308(7) Uani d . 1 . .
C C1 0.5352(4) 0.5973(3) 0.7864(2) 0.0456(8) Uani d . 1 . .
H H1A 0.5192 0.6408 0.8417 0.068 Uiso calc R 1 . .
H H1B 0.6223 0.5407 0.8064 0.068 Uiso calc R 1 . .
H H1C 0.4395 0.5531 0.7564 0.068 Uiso calc R 1 . .
O O2 1.1012(2) 1.19588(16) 0.12099(13) 0.0335(4) Uani d . 1 A .
N N2 0.8114(2) 0.67932(18) 0.20450(15) 0.0267(4) Uani d . 1 A .
C C2 0.5979(3) 0.6359(3) 0.63783(18) 0.0297(5) Uani d . 1 . .
B B2 0.8430(3) 0.6898(3) 0.3164(2) 0.0263(6) Uani d . 1 . .
C C3 0.5956(3) 0.5146(3) 0.61506(19) 0.0323(6) Uani d . 1 . .
H H3A 0.5801 0.4555 0.6588 0.039 Uiso calc R 1 . .
C C4 0.6164(3) 0.4818(2) 0.52745(19) 0.0300(6) Uani d . 1 . .
H H4A 0.6117 0.3991 0.5109 0.036 Uiso calc R 1 . .
C C5 0.6442(3) 0.5659(2) 0.46236(18) 0.0268(5) Uani d . 1 A .
C C6 0.6481(3) 0.6879(2) 0.48783(19) 0.0296(5) Uani d . 1 . .
H H6A 0.6665 0.7473 0.4450 0.036 Uiso calc R 1 . .
C C7 0.6255(3) 0.7220(2) 0.57467(19) 0.0310(6) Uani d . 1 . .
H H7A 0.6289 0.8046 0.5913 0.037 Uiso calc R 1 . .
C C8 0.6579(3) 0.5260(2) 0.36878(18) 0.0279(5) Uani d . 1 . .
H H8A 0.6119 0.4505 0.3478 0.033 Uiso calc R 1 A .
C C9 0.8454(3) 0.7370(2) 0.13665(18) 0.0262(5) Uani d . 1 . .
H H9A 0.8233 0.6972 0.0771 0.031 Uiso calc R 1 A .
C C10 0.9147(3) 0.8573(2) 0.13914(17) 0.0260(5) Uani d . 1 A .
C C11 0.9014(3) 0.9439(2) 0.20568(19) 0.0334(6) Uani d . 1 . .
H H11A 0.8506 0.9246 0.2542 0.040 Uiso calc R 1 A .
C C12 0.9621(3) 1.0585(2) 0.20147(18) 0.0324(6) Uani d . 1 A .
H H12A 0.9514 1.1175 0.2466 0.039 Uiso calc R 1 . .
C C13 1.0381(3) 1.0867(2) 0.13168(18) 0.0262(5) Uani d . 1 . .
C C14 1.0531(3) 0.9997(2) 0.06448(18) 0.0304(6) Uani d . 1 A .
H H14A 1.1060 1.0184 0.0168 0.037 Uiso calc R 1 . .
C C15 0.9902(3) 0.8873(2) 0.06860(18) 0.0289(6) Uani d . 1 . .
H H15A 0.9984 0.8289 0.0225 0.035 Uiso calc R 1 A .
C C16 1.0777(3) 1.2903(2) 0.1831(2) 0.0367(6) Uani d . 1 . .
H H16A 1.1288 1.3638 0.1689 0.055 Uiso calc R 1 A .
H H16B 1.1231 1.2667 0.2490 0.055 Uiso calc R 1 . .
H H16C 0.9651 1.3050 0.1739 0.055 Uiso calc R 1 . .
C C17 1.0244(3) 0.6512(2) 0.36967(17) 0.0272(5) Uani d . 1 A .
C C18 1.0717(3) 0.5323(2) 0.3296(2) 0.0374(6) Uani d . 1 . .
H H18A 1.1798 0.5120 0.3624 0.056 Uiso calc R 1 A .
H H18B 1.0642 0.5416 0.2617 0.056 Uiso calc R 1 . .
H H18C 1.0013 0.4680 0.3393 0.056 Uiso calc R 1 . .
C C19 1.1384(3) 0.7473(3) 0.3492(2) 0.0347(6) Uani d . 1 . .
H H19A 1.2463 0.7246 0.3804 0.052 Uiso calc R 1 A .
H H19B 1.1141 0.8251 0.3735 0.052 Uiso calc R 1 . .
H H19C 1.1271 0.7530 0.2807 0.052 Uiso calc R 1 . .
C C20 1.0413(3) 0.6380(2) 0.47786(19) 0.0326(6) Uani d . 1 . .
H H20A 0.9521 0.5870 0.4861 0.039 Uiso calc R 1 A .
C C21 1.0302(3) 0.7575(3) 0.52779(19) 0.0376(6) Uani d . 1 A .
H H21A 1.0420 0.7432 0.5956 0.056 Uiso calc R 1 . .
H H21B 0.9280 0.7945 0.5007 0.056 Uiso calc R 1 . .
H H21C 1.1136 0.8114 0.5191 0.056 Uiso calc R 1 . .
C C22 1.1942(3) 0.5755(3) 0.5317(2) 0.0421(7) Uani d . 1 A .
H H22A 1.1961 0.5700 0.5991 0.063 Uiso calc R 1 . .
H H22B 1.2847 0.6222 0.5240 0.063 Uiso calc R 1 . .
H H22C 1.1989 0.4946 0.5060 0.063 Uiso calc R 1 . .
C C23 0.5388(3) 0.5510(3) 0.1317(2) 0.0423(8) Uani d PD 0.611(4) A 1
C C24 0.4875(6) 0.4160(5) 0.1374(4) 0.0471(12) Uani d PD 0.611(4) A 1
H H24A 0.3826 0.4042 0.0959 0.071 Uiso calc PR 0.611(4) A 1
H H24B 0.4860 0.3966 0.2028 0.071 Uiso calc PR 0.611(4) A 1
H H24C 0.5622 0.3633 0.1170 0.071 Uiso calc PR 0.611(4) A 1
C C25 0.5323(7) 0.5788(6) 0.0283(4) 0.0523(13) Uani d PD 0.611(4) A 1
H H25A 0.4239 0.5722 -0.0094 0.078 Uiso calc PR 0.611(4) A 1
H H25B 0.5983 0.5216 0.0047 0.078 Uiso calc PR 0.611(4) A 1
H H25C 0.5706 0.6606 0.0232 0.078 Uiso calc PR 0.611(4) A 1
C C26 0.4142(6) 0.6260(4) 0.1648(3) 0.0434(10) Uani d PD 0.611(4) A 1
H H26A 0.4074 0.5932 0.2276 0.052 Uiso calc PR 0.611(4) A 1
C C27 0.2485(6) 0.6195(5) 0.0987(4) 0.0529(12) Uani d PD 0.611(4) A 1
H H27A 0.1772 0.6702 0.1239 0.079 Uiso calc PR 0.611(4) A 1
H H27B 0.2113 0.5363 0.0945 0.079 Uiso calc PR 0.611(4) A 1
H H27C 0.2514 0.6479 0.0355 0.079 Uiso calc PR 0.611(4) A 1
C C28 0.4642(17) 0.7592(11) 0.1803(10) 0.037(2) Uani d PD 0.611(4) A 1
H H28A 0.3826 0.8044 0.2007 0.056 Uiso calc PR 0.611(4) A 1
H H28B 0.4786 0.7930 0.1210 0.056 Uiso calc PR 0.611(4) A 1
H H28C 0.5629 0.7646 0.2292 0.056 Uiso calc PR 0.611(4) A 1
C C23B 0.5388(3) 0.5510(3) 0.1317(2) 0.0423(8) Uani d PD 0.39 A 2
C C24B 0.4275(10) 0.4715(8) 0.1635(6) 0.0471(12) Uani d PD 0.39 A 2
H H24D 0.4095 0.5021 0.2230 0.071 Uiso calc PR 0.389(4) A 2
H H24E 0.4713 0.3903 0.1735 0.071 Uiso calc PR 0.389(4) A 2
H H24F 0.3280 0.4694 0.1152 0.071 Uiso calc PR 0.389(4) A 2
C C25B 0.5640(12) 0.5080(9) 0.0332(6) 0.0523(13) Uani d PD 0.39 A 2
H H25D 0.4622 0.5018 -0.0128 0.078 Uiso calc PR 0.389(4) A 2
H H25E 0.6154 0.4293 0.0408 0.078 Uiso calc PR 0.389(4) A 2
H H25F 0.6300 0.5661 0.0105 0.078 Uiso calc PR 0.389(4) A 2
C C26B 0.4664(9) 0.6789(7) 0.1040(5) 0.0434(10) Uani d PD 0.39 A 2
H H26B 0.5464 0.7254 0.0805 0.052 Uiso calc PR 0.389(4) A 2
C C27B 0.3109(8) 0.6813(8) 0.0217(6) 0.0529(12) Uani d PD 0.39 A 2
H H27D 0.2750 0.7644 0.0094 0.079 Uiso calc PR 0.389(4) A 2
H H27E 0.2296 0.6341 0.0405 0.079 Uiso calc PR 0.389(4) A 2
H H27F 0.3318 0.6469 -0.0359 0.079 Uiso calc PR 0.389(4) A 2
C C28B 0.439(3) 0.7487(19) 0.1902(17) 0.037(2) Uani d PD 0.39 A 2
H H28D 0.3938 0.8275 0.1695 0.056 Uiso calc PR 0.389(4) A 2
H H28E 0.5387 0.7591 0.2372 0.056 Uiso calc PR 0.389(4) A 2
H H28F 0.3661 0.7036 0.2185 0.056 Uiso calc PR 0.389(4) A 2
H H2B 0.784(3) 0.483(3) 0.189(2) 0.038(8) Uiso d . 1 . .
H H2A 0.805(3) 0.781(3) 0.3441(17) 0.030(7) Uiso d . 1 . .

loop_
_atom_site_aniso_label
_atom_site_aniso_U_11
_atom_site_aniso_U_22
_atom_site_aniso_U_33
_atom_site_aniso_U_12
_atom_site_aniso_U_13
_atom_site_aniso_U_23
N1 0.0253(10) 0.0222(10) 0.0296(12) -0.0018(8) 0.0069(9) 0.0041(8)
O1 0.0507(11) 0.0384(11) 0.0316(11) -0.0032(10) 0.0141(9) 0.0023(9)
B1 0.0373(15) 0.0273(15) 0.0273(15) -0.0125(13) 0.0070(13) 0.0009(12)
C1 0.0571(18) 0.0476(19) 0.0356(18) -0.0049(15) 0.0179(14) 0.0086(14)
O2 0.0436(10) 0.0213(9) 0.0374(11) -0.0074(8) 0.0134(8) -0.0003(8)
N2 0.0278(10) 0.0211(10) 0.0316(11) -0.0049(8) 0.0080(8) -0.0011(9)
C2 0.0262(12) 0.0371(14) 0.0259(13) -0.0019(11) 0.0066(10) 0.0028(12)
B2 0.0283(13) 0.0191(12) 0.0324(15) -0.0058(11) 0.0092(11) -0.0004(12)
C3 0.0301(13) 0.0327(14) 0.0335(15) -0.0024(11) 0.0064(11) 0.0078(12)
C4 0.0243(12) 0.0247(13) 0.0392(15) -0.0011(10) 0.0041(11) 0.0051(11)
C5 0.0221(11) 0.0275(13) 0.0303(14) -0.0008(10) 0.0055(10) 0.0042(11)
C6 0.0305(12) 0.0242(12) 0.0350(14) -0.0001(11) 0.0100(11) 0.0072(12)
C7 0.0320(13) 0.0257(13) 0.0364(15) -0.0004(11) 0.0105(11) 0.0022(11)
C8 0.0299(12) 0.0180(11) 0.0354(14) -0.0013(9) 0.0075(10) 0.0044(10)
C9 0.0275(11) 0.0226(12) 0.0301(13) -0.0029(10) 0.0099(10) -0.0014(10)
C10 0.0302(13) 0.0210(12) 0.0269(13) -0.0016(10) 0.0070(10) 0.0014(10)
C11 0.0480(16) 0.0227(12) 0.0353(15) -0.0017(11) 0.0211(13) 0.0008(11)
C12 0.0467(15) 0.0220(12) 0.0313(14) -0.0016(11) 0.0150(12) -0.0035(11)
C13 0.0289(12) 0.0173(11) 0.0304(14) -0.0024(10) 0.0036(10) 0.0035(10)
C14 0.0380(14) 0.0256(13) 0.0313(14) -0.0037(11) 0.0154(11) 0.0008(11)
C15 0.0351(14) 0.0242(13) 0.0283(14) -0.0011(10) 0.0094(11) -0.0011(11)
C16 0.0502(17) 0.0207(13) 0.0396(16) -0.0048(12) 0.0120(13) -0.0027(11)
C17 0.0287(12) 0.0221(12) 0.0311(13) -0.0016(10) 0.0080(10) -0.0031(10)
C18 0.0333(14) 0.0303(15) 0.0464(17) 0.0028(11) 0.0058(12) -0.0088(13)
C19 0.0283(12) 0.0327(14) 0.0410(16) -0.0045(11) 0.0045(11) -0.0053(12)
C20 0.0252(12) 0.0283(13) 0.0428(16) -0.0007(11) 0.0055(11) -0.0002(12)
C21 0.0394(15) 0.0422(16) 0.0304(15) -0.0003(13) 0.0073(12) -0.0053(13)
C22 0.0345(14) 0.0371(15) 0.0487(19) 0.0002(13) -0.0009(13) 0.0071(14)
C23 0.0397(16) 0.0382(17) 0.0471(18) -0.0039(13) 0.0073(13) -0.0008(14)
C24 0.045(3) 0.044(3) 0.051(3) -0.016(2) 0.008(2) 0.002(2)
C25 0.073(3) 0.048(3) 0.034(2) -0.013(3) 0.011(2) 0.016(3)
C26 0.059(3) 0.031(2) 0.036(2) 0.0007(19) 0.0048(19) -0.0033(18)
C27 0.037(2) 0.040(3) 0.075(3) 0.0013(19) 0.001(2) 0.001(2)
C28 0.032(5) 0.031(3) 0.050(3) 0.002(3) 0.013(3) -0.010(3)
C23B 0.0397(16) 0.0382(17) 0.0471(18) -0.0039(13) 0.0073(13) -0.0008(14)
C24B 0.045(3) 0.044(3) 0.051(3) -0.016(2) 0.008(2) 0.002(2)
C25B 0.073(3) 0.048(3) 0.034(2) -0.013(3) 0.011(2) 0.016(3)
C26B 0.059(3) 0.031(2) 0.036(2) 0.0007(19) 0.0048(19) -0.0033(18)
C27B 0.037(2) 0.040(3) 0.075(3) 0.0013(19) 0.001(2) 0.001(2)
C28B 0.032(5) 0.031(3) 0.050(3) 0.002(3) 0.013(3) -0.010(3)

loop_
_atom_type_symbol
_atom_type_description
_atom_type_scat_dispersion_real
_atom_type_scat_dispersion_imag
_atom_type_scat_source
C C 0.0033 0.0016 'International Tables Vol C Tables 4.2.6.8 and 6.1.1.4'
H H 0.0000 0.0000 'International Tables Vol C Tables 4.2.6.8 and 6.1.1.4'
B B 0.0013 0.0007 'International Tables Vol C Tables 4.2.6.8 and 6.1.1.4'
N N 0.0061 0.0033 'International Tables Vol C Tables 4.2.6.8 and 6.1.1.4'
O O 0.0106 0.0060 'International Tables Vol C Tables 4.2.6.8 and 6.1.1.4'

loop_
_geom_angle_atom_site_label_1
_geom_angle_atom_site_label_2
_geom_angle_atom_site_label_3
_geom_angle
_geom_angle_publ_flag
C8 N1 B2 137.4(2) y
C8 N1 B1 130.3(2) y
B2 N1 B1 92.28(18) y
C2 O1 C1 117.7(2) n
N1 B1 N2 87.15(18) y
N1 B1 C23 117.7(2) y
N2 B1 C23 119.0(2) y
N1 B1 H2B 113.2(15) y
N2 B1 H2B 108.4(14) y
C23 B1 H2B 109.6(15) y
O1 C1 H1A 109.5 n
O1 C1 H1B 109.5 n
H1A C1 H1B 109.5 n
O1 C1 H1C 109.5 n
H1A C1 H1C 109.5 n
H1B C1 H1C 109.5 n
C13 O2 C16 117.13(18) n
C9 N2 B2 138.0(2) y
C9 N2 B1 129.8(2) y
B2 N2 B1 92.22(18) y
O1 C2 C3 124.7(2) n
O1 C2 C7 114.9(3) n
C3 C2 C7 120.5(2) n
N2 B2 N1 87.37(18) y
N2 B2 C17 111.61(19) y
N1 B2 C17 111.6(2) y
N2 B2 H2A 115.2(12) y
N1 B2 H2A 115.7(12) y
C17 B2 H2A 112.9(13) n
C4 C3 C2 118.7(2) n
C4 C3 H3A 120.6 n
C2 C3 H3A 120.6 n
C3 C4 C5 122.3(3) n
C3 C4 H4A 118.9 n
C5 C4 H4A 118.9 n
C4 C5 C6 117.8(2) n
C4 C5 C8 119.7(2) n
C6 C5 C8 122.4(2) n
C7 C6 C5 120.5(2) n
C7 C6 H6A 119.8 n
C5 C6 H6A 119.8 n
C6 C7 C2 120.2(2) n
C6 C7 H7A 119.9 n
C2 C7 H7A 119.9 n
N1 C8 C5 127.7(2) y
N1 C8 H8A 116.1 y
C5 C8 H8A 116.1 n
N2 C9 C10 128.0(2) y
N2 C9 H9A 116.0 y
C10 C9 H9A 116.0 n
C11 C10 C15 118.9(2) n
C11 C10 C9 123.0(2) n
C15 C10 C9 118.1(2) n
C12 C11 C10 120.4(2) n
C12 C11 H11A 119.8 n
C10 C11 H11A 119.8 n
C13 C12 C11 120.1(2) n
C13 C12 H12A 120.0 n
C11 C12 H12A 120.0 n
O2 C13 C12 124.9(2) n
O2 C13 C14 115.1(2) n
C12 C13 C14 120.0(2) n
C15 C14 C13 119.3(2) n
C15 C14 H14A 120.4 n
C13 C14 H14A 120.4 n
C14 C15 C10 121.3(2) n
C14 C15 H15A 119.4 n
C10 C15 H15A 119.4 n
O2 C16 H16A 109.5 n
O2 C16 H16B 109.5 n
H16A C16 H16B 109.5 n
O2 C16 H16C 109.5 n
H16A C16 H16C 109.5 n
H16B C16 H16C 109.5 n
C19 C17 C18 105.79(19) n
C19 C17 C20 110.9(2) n
C18 C17 C20 109.6(2) n
C19 C17 B2 109.1(2) y
C18 C17 B2 111.4(2) y
C20 C17 B2 110.00(19) y
C17 C18 H18A 109.5 n
C17 C18 H18B 109.5 n
H18A C18 H18B 109.5 n
C17 C18 H18C 109.5 n
H18A C18 H18C 109.5 n
H18B C18 H18C 109.5 n
C17 C19 H19A 109.5 n
C17 C19 H19B 109.5 n
H19A C19 H19B 109.5 n
C17 C19 H19C 109.5 n
H19A C19 H19C 109.5 n
H19B C19 H19C 109.5 n
C21 C20 C22 107.5(2) n
C21 C20 C17 113.5(2) n
C22 C20 C17 114.3(2) n
C21 C20 H20A 107.1 n
C22 C20 H20A 107.1 n
C17 C20 H20A 107.1 n
C20 C21 H21A 109.5 n
C20 C21 H21B 109.5 n
H21A C21 H21B 109.5 n
C20 C21 H21C 109.5 n
H21A C21 H21C 109.5 n
H21B C21 H21C 109.5 n
C20 C22 H22A 109.5 n
C20 C22 H22B 109.5 n
H22A C22 H22B 109.5 n
C20 C22 H22C 109.5 n
H22A C22 H22C 109.5 n
H22B C22 H22C 109.5 n
C25 C23 C26 110.0(4) n
C25 C23 C24 107.7(4) n
C26 C23 C24 105.3(3) n
C25 C23 B1 114.6(3) y
C26 C23 B1 113.7(3) y
C24 C23 B1 104.9(3) y
C23 C24 H24A 109.5 n
C23 C24 H24B 109.5 n
H24A C24 H24B 109.5 n
C23 C24 H24C 109.5 n
H24A C24 H24C 109.5 n
H24B C24 H24C 109.5 n
C23 C25 H25A 109.5 n
C23 C25 H25B 109.5 n
H25A C25 H25B 109.5 n
C23 C25 H25C 109.5 n
H25A C25 H25C 109.5 n
H25B C25 H25C 109.5 n
C27 C26 C23 114.5(4) n
C27 C26 C28 109.1(7) n
C23 C26 C28 111.4(6) n
C27 C26 H26A 107.2 n
C23 C26 H26A 107.2 n
C28 C26 H26A 107.2 n
C26 C27 H27A 109.5 n
C26 C27 H27B 109.5 n
H27A C27 H27B 109.5 n
C26 C27 H27C 109.5 n
H27A C27 H27C 109.5 n
H27B C27 H27C 109.5 n
C26 C28 H28A 109.5 n
C26 C28 H28B 109.5 n
H28A C28 H28B 109.5 n
C26 C28 H28C 109.5 n
H28A C28 H28C 109.5 n
H28B C28 H28C 109.5 n
H24D C24B H24E 109.5 n
H24D C24B H24F 109.5 n
H24E C24B H24F 109.5 n
H25D C25B H25E 109.5 n
H25D C25B H25F 109.5 n
H25E C25B H25F 109.5 n
C28B C26B C27B 109.1(11) n
C28B C26B H26B 106.4 n
C27B C26B H26B 106.4 n
C26B C27B H27D 109.5 n
C26B C27B H27E 109.5 n
H27D C27B H27E 109.5 n
C26B C27B H27F 109.5 n
H27D C27B H27F 109.5 n
H27E C27B H27F 109.5 n
C26B C28B H28D 109.5 n
C26B C28B H28E 109.5 n
H28D C28B H28E 109.5 n
C26B C28B H28F 109.5 n
H28D C28B H28F 109.5 n
H28E C28B H28F 109.5 n

loop_
_geom_bond_atom_site_label_1
_geom_bond_atom_site_label_2
_geom_bond_distance
_geom_bond_publ_flag
N1 C8 1.283(3) y
N1 B2 1.590(3) y
N1 B1 1.591(4) y
O1 C2 1.371(3) y
O1 C1 1.433(3) y
B1 N2 1.594(3) y
B1 C23 1.621(4) y
B1 H2B 1.10(3) y
C1 H1A 0.9800 n
C1 H1B 0.9800 n
C1 H1C 0.9800 n
O2 C13 1.362(3) n
O2 C16 1.436(3) n
N2 C9 1.275(3) y
N2 B2 1.589(4) y
C2 C3 1.390(4) n
C2 C7 1.392(4) n
B2 C17 1.651(4) y
B2 H2A 1.17(3) y
C3 C4 1.382(4) n
C3 H3A 0.9500 n
C4 C5 1.397(3) n
C4 H4A 0.9500 n
C5 C6 1.407(4) n
C5 C8 1.467(4) n
C6 C7 1.381(4) n
C6 H6A 0.9500 n
C7 H7A 0.9500 n
C8 H8A 0.9500 n
C9 C10 1.469(3) n
C9 H9A 0.9500 n
C10 C11 1.393(4) n
C10 C15 1.395(4) n
C11 C12 1.391(4) n
C11 H11A 0.9500 n
C12 C13 1.383(3) n
C12 H12A 0.9500 n
C13 C14 1.406(3) n
C14 C15 1.377(3) n
C14 H14A 0.9500 n
C15 H15A 0.9500 n
C16 H16A 0.9800 n
C16 H16B 0.9800 n
C16 H16C 0.9800 n
C17 C19 1.545(3) n
C17 C18 1.546(3) n
C17 C20 1.553(4) n
C18 H18A 0.9800 n
C18 H18B 0.9800 n
C18 H18C 0.9800 n
C19 H19A 0.9800 n
C19 H19B 0.9800 n
C19 H19C 0.9800 n
C20 C21 1.532(4) n
C20 C22 1.547(4) n
C20 H20A 1.0000 n
C21 H21A 0.9800 n
C21 H21B 0.9800 n
C21 H21C 0.9800 n
C22 H22A 0.9800 n
C22 H22B 0.9800 n
C22 H22C 0.9800 n
C23 C25 1.525(6) n
C23 C26 1.547(6) n
C23 C24 1.579(6) n
C24 H24A 0.9800 n
C24 H24B 0.9800 n
C24 H24C 0.9800 n
C25 H25A 0.9800 n
C25 H25B 0.9800 n
C25 H25C 0.9800 n
C26 C27 1.539(7) n
C26 C28 1.549(12) n
C26 H26A 1.0000 n
C27 H27A 0.9800 n
C27 H27B 0.9800 n
C27 H27C 0.9800 n
C28 H28A 0.9800 n
C28 H28B 0.9800 n
C28 H28C 0.9800 n
C24B H24D 0.9800 n
C24B H24E 0.9800 n
C24B H24F 0.9800 n
C25B H25D 0.9800 n
C25B H25E 0.9800 n
C25B H25F 0.9800 n
C26B C28B 1.545(15) n
C26B C27B 1.582(10) n
C26B H26B 1.0000 n
C27B H27D 0.9800 n
C27B H27E 0.9800 n
C27B H27F 0.9800 n
C28B H28D 0.9800 n
C28B H28E 0.9800 n
C28B H28F 0.9800 n
